data_8102188
loop_
_publ_author_name
'Holz, Jens'
'B\"orner, Armin'
'Heller, Detlef'
'Drexler, Hans-Joachim'

_publ_section_title
;
Crystal structure of (2,3-bis((2R,5R)-2,5-dimethyl-phosphonalyl)maleic 
anhydride)-(\h^4^-norbornadiene)-rhodium(I) tetrafluoroborate, 
[Rh(C~7~H~8~)(C~16~H~24~O~3~P~2~)][BF~4~]
;
_journal_issue 4
_journal_name_full 'Zeitschrift f\"ur Kristallographie - New Crystal Structures'
_journal_page_first 463
_journal_page_last 464
_journal_volume 222
_journal_year 2007
_chemical_formula_structural '[Rh(C7H8)(C16H24O3P2)][BF4]'
_chemical_formula_sum 'C23 H32 B F4 O3 P2 Rh'
_chemical_formula_weight 608.15
_chemical_name_common '(R)-catASium M-Rh-NBD'
_chemical_name_systematic
; 
(2,3-bis((2R,5R)-2,5-dimethylphosphonalyl)maleic anhydride)-
(\h^4^-norbornadiene)-rhodium(I) tetrafluoroborate  
;
_space_group_IT_number 19
_symmetry_cell_setting orthorhombic
_symmetry_space_group_name_Hall 'P 2ac 2ab'
_symmetry_space_group_name_H-M 'P 21 21 21'
_atom_sites_solution_hydrogens geom
_atom_sites_solution_primary direct
_atom_sites_solution_secondary difmap
_audit_creation_method SHELXL-97
_cell_angle_alpha 90.00
_cell_angle_beta 90.00
_cell_angle_gamma 90.00
_cell_formula_units_Z 4
_cell_length_a 10.147(2)
_cell_length_b 13.246(3)
_cell_length_c 18.827(4)
_cell_measurement_reflns_used all
_cell_measurement_temperature 200(2)
_cell_measurement_theta_max 27.26
_cell_measurement_theta_min 1.49
_cell_volume 2530.5(9)
_computing_cell_refinement 'STOE X-AREA'
_computing_data_collection STOE-X-AREA
_computing_data_reduction 'STOE X-RED'
_computing_molecular_graphics 'XP (Siemens)'
_computing_publication_material 'SHELXL-97 (Sheldrick, 1997)'
_computing_structure_refinement 'SHELXL-97 (Sheldrick, 1997)'
_computing_structure_solution 'SHELXS-97 (Sheldrick, 1997)'
_diffrn_ambient_temperature 200(2)
_diffrn_detector_area_resol_mean 6.67
_diffrn_measured_fraction_theta_full 0.995
_diffrn_measured_fraction_theta_max 0.995
_diffrn_measurement_device_type 'Stoe IPDS 2'
_diffrn_measurement_method omega/phi
_diffrn_radiation_monochromator graphite
_diffrn_radiation_source 'fine-focus sealed tube'
_diffrn_radiation_type MoK\a
_diffrn_radiation_wavelength 0.71073
_diffrn_reflns_av_R_equivalents 0.0300
_diffrn_reflns_av_sigmaI/netI 0.0181
_diffrn_reflns_limit_h_max 12
_diffrn_reflns_limit_h_min -12
_diffrn_reflns_limit_k_max 16
_diffrn_reflns_limit_k_min -16
_diffrn_reflns_limit_l_max 23
_diffrn_reflns_limit_l_min -22
_diffrn_reflns_number 38897
_diffrn_reflns_theta_full 26.75
_diffrn_reflns_theta_max 26.75
_diffrn_reflns_theta_min 1.88
_exptl_absorpt_coefficient_mu 0.854
_exptl_absorpt_correction_T_max 0.7968
_exptl_absorpt_correction_T_min 0.6743
_exptl_absorpt_correction_type integration
_exptl_crystal_colour red
_exptl_crystal_density_diffrn 1.596
_exptl_crystal_density_method 'not measured'
_exptl_crystal_description rod
_exptl_crystal_F_000 1240
_exptl_crystal_size_max 0.5
_exptl_crystal_size_mid 0.4
_exptl_crystal_size_min 0.3
_refine_diff_density_max 0.819
_refine_diff_density_min -0.601
_refine_diff_density_rms 0.067
_refine_ls_abs_structure_details 'Flack H D (1983), Acta Cryst. A39, 876-881'
_refine_ls_abs_structure_Flack -0.02(3)
_refine_ls_extinction_method none
_refine_ls_goodness_of_fit_ref 1.048
_refine_ls_hydrogen_treatment mixed
_refine_ls_matrix_type full
_refine_ls_number_parameters 330
_refine_ls_number_reflns 5344
_refine_ls_number_restraints 87
_refine_ls_restrained_S_all 1.291
_refine_ls_R_factor_all 0.0272
_refine_ls_R_factor_gt 0.0252
_refine_ls_shift/su_max 0.001
_refine_ls_shift/su_mean 0.000
_refine_ls_structure_factor_coef Fsqd
_refine_ls_weighting_details 'calc w=1/[\s^2^(Fo^2^)+(0.0507P)^2^+0.0070P] where P=(Fo^2^+2Fc^2^)/3'
_refine_ls_weighting_scheme calc
_refine_ls_wR_factor_gt 0.0665
_refine_ls_wR_factor_ref 0.0670
_reflns_number_gt 5037
_reflns_number_total 5344
_reflns_threshold_expression >2sigma(I)
_cod_data_source_file 1267-2110.cff
_cod_data_source_block ks661abs
_cod_original_sg_symbol_H-M P2(1)2(1)2(1)
_cod_database_code 8102188

loop_
_symmetry_equiv_pos_as_xyz
'x, y, z'
'-x+1/2, -y, z+1/2'
'-x, y+1/2, -z+1/2'
'x+1/2, -y+1/2, -z'

loop_
_atom_site_label
_atom_site_type_symbol
_atom_site_fract_x
_atom_site_fract_y
_atom_site_fract_z
_atom_site_U_iso_or_equiv
_atom_site_adp_type
_atom_site_occupancy
_atom_site_symmetry_multiplicity
_atom_site_Wyckoff_symbol
_atom_site_calc_flag
_atom_site_refinement_flags
_atom_site_disorder_assembly
_atom_site_disorder_group
Rh1 Rh 0.36893(2) 0.534930(18) 0.109889(12) 0.02297(8) Uani 1 4 a d . . .
P1 P 0.31391(8) 0.61606(6) 0.21303(4) 0.02326(17) Uani 1 4 a d . . .
P2 P 0.16274(7) 0.46721(6) 0.11131(4) 0.02322(15) Uani 1 4 a d . . .
O1 O -0.0533(2) 0.5406(2) 0.28861(14) 0.0389(6) Uani 1 4 a d . . .
O2 O 0.0860(3) 0.6367(3) 0.35228(15) 0.0483(7) Uani 1 4 a d . . .
O3 O -0.1393(3) 0.4460(2) 0.20108(16) 0.0451(7) Uani 1 4 a d . . .
C1 C 0.5866(3) 0.5393(3) 0.1060(2) 0.0409(8) Uani 1 4 a d . . .
H1A H 0.6424 0.5377 0.1485 0.049 Uiso 1 4 a calc R . .
C2 C 0.5431(4) 0.6250(3) 0.0762(2) 0.0366(8) Uani 1 4 a d . . .
H2A H 0.5630 0.6919 0.0958 0.044 Uiso 1 4 a calc R . .
C3 C 0.5245(4) 0.6061(3) -0.0031(2) 0.0371(8) Uani 1 4 a d . . .
H3A H 0.5189 0.6653 -0.0342 0.044 Uiso 1 4 a calc R . .
C4 C 0.4100(4) 0.5322(4) -0.00470(19) 0.0431(9) Uani 1 4 a d . . .
H4A H 0.3403 0.5349 -0.0407 0.052 Uiso 1 4 a calc R . .
C5 C 0.4525(5) 0.4451(3) 0.0242(3) 0.0486(12) Uani 1 4 a d . . .
H5A H 0.4175 0.3789 0.0104 0.058 Uiso 1 4 a calc R . .
C6 C 0.5979(4) 0.4620(4) 0.0453(3) 0.0477(10) Uani 1 4 a d . . .
H6A H 0.6518 0.4018 0.0541 0.057 Uiso 1 4 a calc R . .
C7 C 0.6408(4) 0.5320(4) -0.0156(2) 0.0480(10) Uani 1 4 a d . . .
H7A H 0.6378 0.4996 -0.0618 0.058 Uiso 1 4 a calc R . .
H7B H 0.7263 0.5627 -0.0078 0.058 Uiso 1 4 a calc R . .
C8 C 0.1505(3) 0.5701(3) 0.23678(17) 0.0265(7) Uani 1 4 a d . . .
C9 C 0.0648(4) 0.5894(3) 0.29962(19) 0.0330(8) Uani 1 4 a d . . .
C10 C -0.0496(4) 0.4926(3) 0.2234(2) 0.0315(8) Uani 1 4 a d . . .
C11 C 0.0840(3) 0.5132(2) 0.19184(18) 0.0251(7) Uani 1 4 a d . . .
C12 C 0.4238(4) 0.6063(3) 0.29097(19) 0.0332(7) Uani 1 4 a d . . .
H12A H 0.5142 0.6036 0.2728 0.040 Uiso 1 4 a calc R . .
C13 C 0.4090(4) 0.7075(3) 0.3291(2) 0.0422(9) Uani 1 4 a d . . .
H13A H 0.4842 0.7199 0.3597 0.051 Uiso 1 4 a calc R . .
H13B H 0.3297 0.7079 0.3580 0.051 Uiso 1 4 a calc R . .
C14 C 0.4005(5) 0.7884(3) 0.2707(2) 0.0457(10) Uani 1 4 a d . . .
H14A H 0.3791 0.8535 0.2913 0.055 Uiso 1 4 a calc R . .
H14B H 0.4841 0.7940 0.2461 0.055 Uiso 1 4 a calc R . .
C15 C 0.2932(4) 0.7558(3) 0.2195(2) 0.0321(8) Uani 1 4 a d . . .
H15A H 0.2086 0.7682 0.2430 0.039 Uiso 1 4 a calc R . .
C16 C 0.4041(5) 0.5124(3) 0.3368(2) 0.0510(11) Uani 1 4 a d . . .
H16A H 0.4651 0.5137 0.3757 0.077 Uiso 1 4 a calc R . .
H16B H 0.4192 0.4531 0.3086 0.077 Uiso 1 4 a calc R . .
H16C H 0.3156 0.5114 0.3548 0.077 Uiso 1 4 a calc R . .
C17 C 0.2900(5) 0.8114(4) 0.1493(3) 0.0527(12) Uani 1 4 a d . . .
H17A H 0.2785 0.8823 0.1578 0.079 Uiso 1 4 a calc R . .
H17B H 0.2181 0.7867 0.1211 0.079 Uiso 1 4 a calc R . .
H17C H 0.3714 0.8005 0.1245 0.079 Uiso 1 4 a calc R . .
C18 C 0.0580(4) 0.5017(3) 0.0352(2) 0.0328(8) Uani 1 4 a d . . .
H18A H 0.1139 0.4946 -0.0070 0.039 Uiso 1 4 a calc R . .
C19 C -0.0426(4) 0.4179(3) 0.0303(2) 0.0435(10) Uani 1 4 a d . . .
H19A H -0.1108 0.4272 0.0659 0.052 Uiso 1 4 a calc R . .
H19B H -0.0835 0.4175 -0.0162 0.052 Uiso 1 4 a calc R . .
C20 C 0.0300(6) 0.3205(4) 0.0431(2) 0.0526(12) Uani 1 4 a d . . .
H20A H 0.0838 0.3044 0.0020 0.063 Uiso 1 4 a calc R . .
H20B H -0.0327 0.2661 0.0500 0.063 Uiso 1 4 a calc R . .
C21 C 0.1183(4) 0.3307(2) 0.1093(2) 0.0340(7) Uani 1 4 a d . . .
H21A H 0.0628 0.3174 0.1509 0.041 Uiso 1 4 a calc R . .
C22 C 0.0096(7) 0.6092(4) 0.0346(4) 0.076(2) Uani 1 4 a d . . .
H22A H -0.0432 0.6204 -0.0069 0.114 Uiso 1 4 a calc R . .
H22B H 0.0837 0.6543 0.0341 0.114 Uiso 1 4 a calc R . .
H22C H -0.0424 0.6215 0.0763 0.114 Uiso 1 4 a calc R . .
C23 C 0.2315(5) 0.2574(3) 0.1119(4) 0.0571(13) Uani 1 4 a d . . .
H23A H 0.1981 0.1896 0.1106 0.086 Uiso 1 4 a calc R . .
H23B H 0.2804 0.2674 0.1550 0.086 Uiso 1 4 a calc R . .
H23C H 0.2881 0.2685 0.0718 0.086 Uiso 1 4 a calc R . .
B1 B 0.3251(5) 0.7234(3) 0.8209(3) 0.0549(14) Uani 1 4 a d D . .
F1 F 0.2951(4) 0.7098(3) 0.8900(2) 0.1053(13) Uani 1 4 a d D A .
F2 F 0.4161(7) 0.7923(5) 0.8113(4) 0.111(2) Uani 0.633(6) 4 a d PDU A 1
F3 F 0.3693(9) 0.6322(5) 0.8012(5) 0.134(3) Uani 0.633(6) 4 a d PDU A 1
F4 F 0.2109(8) 0.7511(7) 0.7897(4) 0.123(3) Uani 0.633(6) 4 a d PDU A 1
F2' F 0.4504(10) 0.7036(8) 0.8051(8) 0.161(5) Uani 0.367(6) 4 a d PDU A 2
F3' F 0.2650(10) 0.6673(7) 0.7720(4) 0.092(3) Uani 0.367(6) 4 a d PDU A 2
F4' F 0.2941(10) 0.8179(6) 0.8032(6) 0.107(3) Uani 0.367(6) 4 a d PDU A 2

loop_
_atom_site_aniso_label
_atom_site_aniso_U_11
_atom_site_aniso_U_22
_atom_site_aniso_U_33
_atom_site_aniso_U_23
_atom_site_aniso_U_13
_atom_site_aniso_U_12
Rh1 0.02110(11) 0.02732(12) 0.02047(11) -0.00455(10) 0.00167(10) -0.00320(10)
P1 0.0255(4) 0.0257(4) 0.0186(4) -0.0031(3) -0.0005(3) -0.0006(3)
P2 0.0228(4) 0.0259(3) 0.0210(3) -0.0010(4) -0.0006(3) -0.0035(3)
O1 0.0345(13) 0.0455(14) 0.0368(13) 0.0017(13) 0.0141(11) 0.0011(13)
O2 0.0536(17) 0.0604(19) 0.0307(15) -0.0136(14) 0.0126(13) 0.0003(15)
O3 0.0287(13) 0.0502(16) 0.0563(17) 0.0022(13) 0.0093(13) -0.0090(14)
C1 0.0211(14) 0.058(2) 0.044(2) 0.011(2) -0.0012(15) -0.0071(16)
C2 0.0300(18) 0.0350(19) 0.045(2) -0.0018(17) 0.0043(16) -0.0114(15)
C3 0.0325(19) 0.044(2) 0.035(2) 0.0098(17) 0.0084(16) -0.0010(17)
C4 0.0365(19) 0.070(3) 0.0227(15) -0.011(2) 0.0061(14) -0.013(2)
C5 0.054(3) 0.038(2) 0.054(3) -0.0229(19) 0.030(2) -0.0160(19)
C6 0.037(2) 0.0375(19) 0.069(3) 0.011(2) 0.0246(19) 0.0109(18)
C7 0.0361(19) 0.055(2) 0.053(2) 0.006(2) 0.0223(18) -0.002(2)
C8 0.0285(17) 0.0278(15) 0.0232(15) 0.0028(12) 0.0038(13) 0.0057(13)
C9 0.0332(18) 0.0337(19) 0.0323(19) -0.0004(15) 0.0103(15) 0.0039(15)
C10 0.0275(17) 0.0326(18) 0.0345(19) 0.0066(15) 0.0061(14) 0.0018(14)
C11 0.0227(15) 0.0249(16) 0.0276(16) 0.0034(12) 0.0016(13) -0.0007(12)
C12 0.0336(17) 0.043(2) 0.0230(16) -0.0025(15) -0.0075(14) -0.0031(16)
C13 0.047(2) 0.052(2) 0.0281(18) -0.0123(17) -0.0075(16) -0.0078(18)
C14 0.052(3) 0.0319(19) 0.053(2) -0.0133(18) -0.005(2) -0.0085(17)
C15 0.038(2) 0.0244(16) 0.0341(19) -0.0023(15) -0.0004(16) 0.0025(14)
C16 0.062(3) 0.052(3) 0.039(2) 0.0099(19) -0.014(2) 0.004(2)
C17 0.072(3) 0.037(2) 0.049(3) 0.009(2) 0.002(2) 0.010(2)
C18 0.033(2) 0.0397(19) 0.0255(17) 0.0045(14) -0.0093(15) -0.0087(15)
C19 0.038(2) 0.060(3) 0.033(2) -0.0014(19) -0.0078(16) -0.023(2)
C20 0.076(3) 0.043(2) 0.039(2) -0.0083(19) -0.008(2) -0.025(2)
C21 0.0420(19) 0.0252(14) 0.0349(17) -0.0030(15) 0.008(2) -0.0077(14)
C22 0.092(4) 0.045(3) 0.089(4) 0.004(3) -0.060(4) 0.009(3)
C23 0.060(3) 0.032(2) 0.080(4) 0.006(2) 0.024(3) 0.0043(18)
B1 0.049(3) 0.045(3) 0.070(4) -0.005(3) -0.005(3) -0.008(2)
F1 0.108(3) 0.122(3) 0.086(3) 0.035(3) 0.004(3) 0.007(3)
F2 0.117(2) 0.100(4) 0.116(5) 0.041(4) -0.025(4) -0.071(3)
F3 0.117(2) 0.083(4) 0.203(6) -0.059(4) 0.053(5) 0.003(4)
F4 0.117(2) 0.170(6) 0.082(4) 0.012(4) -0.039(4) 0.015(5)
F2' 0.117(2) 0.190(9) 0.175(9) -0.024(7) 0.009(6) 0.006(7)
F3' 0.117(2) 0.082(6) 0.076(5) 0.003(5) 0.003(5) -0.035(5)
F4' 0.117(2) 0.086(6) 0.118(7) -0.002(5) 0.018(6) 0.021(5)

loop_
_atom_type_symbol
_atom_type_description
_atom_type_scat_dispersion_real
_atom_type_scat_dispersion_imag
_atom_type_scat_source
C C 0.0033 0.0016 'International Tables Vol C Tables 4.2.6.8 and 6.1.1.4'
H H 0.0000 0.0000 'International Tables Vol C Tables 4.2.6.8 and 6.1.1.4'
B B 0.0013 0.0007 'International Tables Vol C Tables 4.2.6.8 and 6.1.1.4'
O O 0.0106 0.0060 'International Tables Vol C Tables 4.2.6.8 and 6.1.1.4'
F F 0.0171 0.0103 'International Tables Vol C Tables 4.2.6.8 and 6.1.1.4'
P P 0.1023 0.0942 'International Tables Vol C Tables 4.2.6.8 and 6.1.1.4'
Rh Rh -1.1178 0.9187 'International Tables Vol C Tables 4.2.6.8 and 6.1.1.4'

loop_
_geom_angle_atom_site_label_1
_geom_angle_atom_site_label_2
_geom_angle_atom_site_label_3
_geom_angle
_geom_angle_site_symmetry_1
_geom_angle_site_symmetry_3
_geom_angle_publ_flag
C5 Rh1 C4 35.84(19) . . ?
C5 Rh1 C1 66.46(18) . . ?
C4 Rh1 C1 77.19(15) . . ?
C5 Rh1 C2 76.87(15) . . ?
C4 Rh1 C2 65.09(15) . . ?
C1 Rh1 C2 35.18(16) . . ?
C5 Rh1 P2 98.69(12) . . ?
C4 Rh1 P2 100.32(11) . . ?
C1 Rh1 P2 158.27(12) . . ?
C2 Rh1 P2 160.88(11) . . ?
C5 Rh1 P1 168.73(15) . . ?
C4 Rh1 P1 152.51(14) . . ?
C1 Rh1 P1 105.06(12) . . ?
C2 Rh1 P1 100.58(11) . . ?
P2 Rh1 P1 87.18(3) . . ?
C8 P1 C12 109.33(17) . . ?
C8 P1 C15 102.29(17) . . ?
C12 P1 C15 94.91(18) . . ?
C8 P1 Rh1 105.87(11) . . ?
C12 P1 Rh1 119.60(13) . . ?
C15 P1 Rh1 123.23(13) . . ?
C11 P2 C18 108.20(17) . . ?
C11 P2 C21 103.62(16) . . ?
C18 P2 C21 94.89(17) . . ?
C11 P2 Rh1 106.36(11) . . ?
C18 P2 Rh1 115.05(13) . . ?
C21 P2 Rh1 127.17(12) . . ?
C9 O1 C10 109.0(3) . . ?
C2 C1 C6 106.2(4) . . ?
C2 C1 Rh1 73.0(2) . . ?
C6 C1 Rh1 94.7(2) . . ?
C2 C1 H1A 123.3 . . ?
C6 C1 H1A 123.3 . . ?
Rh1 C1 H1A 123.3 . . ?
C1 C2 C3 108.1(4) . . ?
C1 C2 Rh1 71.8(2) . . ?
C3 C2 Rh1 95.3(2) . . ?
C1 C2 H2A 122.8 . . ?
C3 C2 H2A 122.8 . . ?
Rh1 C2 H2A 122.8 . . ?
C4 C3 C2 102.7(3) . . ?
C4 C3 C7 99.8(3) . . ?
C2 C3 C7 99.1(3) . . ?
C4 C3 H3A 117.4 . . ?
C2 C3 H3A 117.4 . . ?
C7 C3 H3A 117.4 . . ?
C5 C4 C3 107.4(4) . . ?
C5 C4 Rh1 71.3(2) . . ?
C3 C4 Rh1 96.6(2) . . ?
C5 C4 H4A 122.8 . . ?
C3 C4 H4A 122.8 . . ?
Rh1 C4 H4A 122.8 . . ?
C4 C5 C6 106.6(4) . . ?
C4 C5 Rh1 72.9(2) . . ?
C6 C5 Rh1 95.8(3) . . ?
C4 C5 H5A 122.9 . . ?
C6 C5 H5A 122.9 . . ?
Rh1 C5 H5A 122.9 . . ?
C1 C6 C7 100.0(3) . . ?
C1 C6 C5 102.5(3) . . ?
C7 C6 C5 99.5(4) . . ?
C1 C6 H6A 117.3 . . ?
C7 C6 H6A 117.3 . . ?
C5 C6 H6A 117.3 . . ?
C6 C7 C3 93.1(3) . . ?
C6 C7 H7A 113.1 . . ?
C3 C7 H7A 113.1 . . ?
C6 C7 H7B 113.1 . . ?
C3 C7 H7B 113.1 . . ?
H7A C7 H7B 110.5 . . ?
C11 C8 C9 107.9(3) . . ?
C11 C8 P1 120.0(3) . . ?
C9 C8 P1 132.0(3) . . ?
O2 C9 O1 122.0(3) . . ?
O2 C9 C8 130.1(4) . . ?
O1 C9 C8 107.9(3) . . ?
O3 C10 O1 122.5(3) . . ?
O3 C10 C11 130.6(4) . . ?
O1 C10 C11 106.9(3) . . ?
C8 C11 C10 108.1(3) . . ?
C8 C11 P2 120.1(3) . . ?
C10 C11 P2 131.6(3) . . ?
C16 C12 C13 115.8(3) . . ?
C16 C12 P1 115.2(3) . . ?
C13 C12 P1 104.7(3) . . ?
C16 C12 H12A 106.8 . . ?
C13 C12 H12A 106.8 . . ?
P1 C12 H12A 106.8 . . ?
C12 C13 C14 106.3(3) . . ?
C12 C13 H13A 110.5 . . ?
C14 C13 H13A 110.5 . . ?
C12 C13 H13B 110.5 . . ?
C14 C13 H13B 110.5 . . ?
H13A C13 H13B 108.7 . . ?
C15 C14 C13 107.3(3) . . ?
C15 C14 H14A 110.3 . . ?
C13 C14 H14A 110.3 . . ?
C15 C14 H14B 110.3 . . ?
C13 C14 H14B 110.3 . . ?
H14A C14 H14B 108.5 . . ?
C17 C15 C14 115.6(4) . . ?
C17 C15 P1 115.4(3) . . ?
C14 C15 P1 104.0(3) . . ?
C17 C15 H15A 107.1 . . ?
C14 C15 H15A 107.1 . . ?
P1 C15 H15A 107.1 . . ?
C12 C16 H16A 109.5 . . ?
C12 C16 H16B 109.5 . . ?
H16A C16 H16B 109.5 . . ?
C12 C16 H16C 109.5 . . ?
H16A C16 H16C 109.5 . . ?
H16B C16 H16C 109.5 . . ?
C15 C17 H17A 109.5 . . ?
C15 C17 H17B 109.5 . . ?
H17A C17 H17B 109.5 . . ?
C15 C17 H17C 109.5 . . ?
H17A C17 H17C 109.5 . . ?
H17B C17 H17C 109.5 . . ?
C22 C18 C19 118.3(4) . . ?
C22 C18 P2 115.3(3) . . ?
C19 C18 P2 104.7(3) . . ?
C22 C18 H18A 105.8 . . ?
C19 C18 H18A 105.8 . . ?
P2 C18 H18A 105.8 . . ?
C20 C19 C18 106.8(3) . . ?
C20 C19 H19A 110.4 . . ?
C18 C19 H19A 110.4 . . ?
C20 C19 H19B 110.4 . . ?
C18 C19 H19B 110.4 . . ?
H19A C19 H19B 108.6 . . ?
C19 C20 C21 109.8(3) . . ?
C19 C20 H20A 109.7 . . ?
C21 C20 H20A 109.7 . . ?
C19 C20 H20B 109.7 . . ?
C21 C20 H20B 109.7 . . ?
H20A C20 H20B 108.2 . . ?
C23 C21 C20 114.5(4) . . ?
C23 C21 P2 116.1(3) . . ?
C20 C21 P2 104.0(3) . . ?
C23 C21 H21A 107.3 . . ?
C20 C21 H21A 107.3 . . ?
P2 C21 H21A 107.3 . . ?
C18 C22 H22A 109.5 . . ?
C18 C22 H22B 109.5 . . ?
H22A C22 H22B 109.5 . . ?
C18 C22 H22C 109.5 . . ?
H22A C22 H22C 109.5 . . ?
H22B C22 H22C 109.5 . . ?
C21 C23 H23A 109.5 . . ?
C21 C23 H23B 109.5 . . ?
H23A C23 H23B 109.5 . . ?
C21 C23 H23C 109.5 . . ?
H23A C23 H23C 109.5 . . ?
H23B C23 H23C 109.5 . . ?
F2 B1 F3' 128.0(7) . . ?
F2 B1 F2' 55.5(4) . . ?
F3' B1 F2' 100.0(8) . . ?
F2 B1 F4' 58.5(4) . . ?
F3' B1 F4' 104.0(7) . . ?
F2' B1 F4' 110.7(7) . . ?
F2 B1 F3 110.7(5) . . ?
F3' B1 F3 57.2(4) . . ?
F2' B1 F3 56.1(4) . . ?
F4' B1 F3 148.8(8) . . ?
F2 B1 F1 112.6(5) . . ?
F3' B1 F1 119.4(6) . . ?
F2' B1 F1 113.8(7) . . ?
F4' B1 F1 108.3(6) . . ?
F3 B1 F1 102.9(5) . . ?
F2 B1 F4 110.8(5) . . ?
F3' B1 F4 57.2(4) . . ?
F2' B1 F4 140.9(9) . . ?
F4' B1 F4 55.5(4) . . ?
F3 B1 F4 114.3(5) . . ?
F1 B1 F4 105.2(5) . . ?

loop_
_geom_bond_atom_site_label_1
_geom_bond_atom_site_label_2
_geom_bond_distance
_geom_bond_site_symmetry_2
_geom_bond_publ_flag
Rh1 C5 2.177(4) . ?
Rh1 C4 2.198(3) . ?
Rh1 C1 2.211(3) . ?
Rh1 C2 2.225(4) . ?
Rh1 P2 2.2766(8) . ?
Rh1 P1 2.2885(9) . ?
P1 C8 1.822(4) . ?
P1 C12 1.847(4) . ?
P1 C15 1.867(4) . ?
P2 C11 1.819(4) . ?
P2 C18 1.842(4) . ?
P2 C21 1.864(3) . ?
O1 C9 1.377(5) . ?
O1 C10 1.382(5) . ?
O2 C9 1.192(5) . ?
O3 C10 1.178(5) . ?
C1 C2 1.341(6) . ?
C1 C6 1.538(7) . ?
C1 H1A 0.9800 . ?
C2 C3 1.527(6) . ?
C2 H2A 0.9800 . ?
C3 C4 1.520(6) . ?
C3 C7 1.553(6) . ?
C3 H3A 0.9800 . ?
C4 C5 1.346(7) . ?
C4 H4A 0.9800 . ?
C5 C6 1.545(7) . ?
C5 H5A 0.9800 . ?
C6 C7 1.539(6) . ?
C6 H6A 0.9800 . ?
C7 H7A 0.9700 . ?
C7 H7B 0.9700 . ?
C8 C11 1.319(5) . ?
C8 C9 1.491(5) . ?
C10 C11 1.505(5) . ?
C12 C16 1.527(6) . ?
C12 C13 1.528(6) . ?
C12 H12A 0.9800 . ?
C13 C14 1.538(6) . ?
C13 H13A 0.9700 . ?
C13 H13B 0.9700 . ?
C14 C15 1.517(6) . ?
C14 H14A 0.9700 . ?
C14 H14B 0.9700 . ?
C15 C17 1.513(6) . ?
C15 H15A 0.9800 . ?
C16 H16A 0.9600 . ?
C16 H16B 0.9600 . ?
C16 H16C 0.9600 . ?
C17 H17A 0.9600 . ?
C17 H17B 0.9600 . ?
C17 H17C 0.9600 . ?
C18 C22 1.507(7) . ?
C18 C19 1.510(5) . ?
C18 H18A 0.9800 . ?
C19 C20 1.505(7) . ?
C19 H19A 0.9700 . ?
C19 H19B 0.9700 . ?
C20 C21 1.541(6) . ?
C20 H20A 0.9700 . ?
C20 H20B 0.9700 . ?
C21 C23 1.504(6) . ?
C21 H21A 0.9800 . ?
C22 H22A 0.9600 . ?
C22 H22B 0.9600 . ?
C22 H22C 0.9600 . ?
C23 H23A 0.9600 . ?
C23 H23B 0.9600 . ?
C23 H23C 0.9600 . ?
B1 F2 1.312(6) . ?
B1 F3' 1.331(7) . ?
B1 F2' 1.332(8) . ?
B1 F4' 1.334(7) . ?
B1 F3 1.341(6) . ?
B1 F1 1.348(6) . ?
B1 F4 1.350(7) . ?

loop_
_geom_torsion_atom_site_label_1
_geom_torsion_atom_site_label_2
_geom_torsion_atom_site_label_3
_geom_torsion_atom_site_label_4
_geom_torsion
_geom_torsion_site_symmetry_1
_geom_torsion_site_symmetry_2
_geom_torsion_site_symmetry_3
_geom_torsion_site_symmetry_4
_geom_torsion_publ_flag
C5 Rh1 P1 C8 -117.1(6) . . . . ?
C4 Rh1 P1 C8 111.8(3) . . . . ?
C1 Rh1 P1 C8 -157.03(16) . . . . ?
C2 Rh1 P1 C8 167.14(15) . . . . ?
P2 Rh1 P1 C8 4.76(11) . . . . ?
C5 Rh1 P1 C12 6.8(6) . . . . ?
C4 Rh1 P1 C12 -124.3(3) . . . . ?
C1 Rh1 P1 C12 -33.15(19) . . . . ?
C2 Rh1 P1 C12 -68.98(19) . . . . ?
P2 Rh1 P1 C12 128.63(15) . . . . ?
C5 Rh1 P1 C15 126.1(6) . . . . ?
C4 Rh1 P1 C15 -5.0(3) . . . . ?
C1 Rh1 P1 C15 86.18(19) . . . . ?
C2 Rh1 P1 C15 50.35(19) . . . . ?
P2 Rh1 P1 C15 -112.04(15) . . . . ?
C5 Rh1 P2 C11 168.52(18) . . . . ?
C4 Rh1 P2 C11 -155.16(18) . . . . ?
C1 Rh1 P2 C11 123.6(3) . . . . ?
C2 Rh1 P2 C11 -116.6(3) . . . . ?
P1 Rh1 P2 C11 -1.81(11) . . . . ?
C5 Rh1 P2 C18 -71.7(2) . . . . ?
C4 Rh1 P2 C18 -35.4(2) . . . . ?
C1 Rh1 P2 C18 -116.7(3) . . . . ?
C2 Rh1 P2 C18 3.2(4) . . . . ?
P1 Rh1 P2 C18 117.96(15) . . . . ?
C5 Rh1 P2 C21 46.5(2) . . . . ?
C4 Rh1 P2 C21 82.8(2) . . . . ?
C1 Rh1 P2 C21 1.5(3) . . . . ?
C2 Rh1 P2 C21 121.4(4) . . . . ?
P1 Rh1 P2 C21 -123.85(16) . . . . ?
C5 Rh1 C1 C2 100.8(3) . . . . ?
C4 Rh1 C1 C2 64.7(3) . . . . ?
P2 Rh1 C1 C2 150.5(3) . . . . ?
P1 Rh1 C1 C2 -87.0(2) . . . . ?
C5 Rh1 C1 C6 -4.7(3) . . . . ?
C4 Rh1 C1 C6 -40.8(3) . . . . ?
C2 Rh1 C1 C6 -105.5(4) . . . . ?
P2 Rh1 C1 C6 44.9(4) . . . . ?
P1 Rh1 C1 C6 167.5(2) . . . . ?
C6 C1 C2 C3 0.3(4) . . . . ?
Rh1 C1 C2 C3 -89.7(3) . . . . ?
C6 C1 C2 Rh1 90.0(3) . . . . ?
C5 Rh1 C2 C1 -67.6(3) . . . . ?
C4 Rh1 C2 C1 -103.6(3) . . . . ?
P2 Rh1 C2 C1 -146.1(3) . . . . ?
P1 Rh1 C2 C1 101.2(2) . . . . ?
C5 Rh1 C2 C3 39.7(3) . . . . ?
C4 Rh1 C2 C3 3.7(2) . . . . ?
C1 Rh1 C2 C3 107.3(4) . . . . ?
P2 Rh1 C2 C3 -38.8(5) . . . . ?
P1 Rh1 C2 C3 -151.5(2) . . . . ?
C1 C2 C3 C4 67.6(4) . . . . ?
Rh1 C2 C3 C4 -5.0(3) . . . . ?
C1 C2 C3 C7 -34.7(4) . . . . ?
Rh1 C2 C3 C7 -107.4(3) . . . . ?
C2 C3 C4 C5 -67.3(4) . . . . ?
C7 C3 C4 C5 34.5(4) . . . . ?
C2 C3 C4 Rh1 5.1(3) . . . . ?
C7 C3 C4 Rh1 106.8(3) . . . . ?
C1 Rh1 C4 C5 67.4(3) . . . . ?
C2 Rh1 C4 C5 102.4(3) . . . . ?
P2 Rh1 C4 C5 -90.6(3) . . . . ?
P1 Rh1 C4 C5 165.4(2) . . . . ?
C5 Rh1 C4 C3 -106.2(4) . . . . ?
C1 Rh1 C4 C3 -38.8(3) . . . . ?
C2 Rh1 C4 C3 -3.8(3) . . . . ?
P2 Rh1 C4 C3 163.2(2) . . . . ?
P1 Rh1 C4 C3 59.2(4) . . . . ?
C3 C4 C5 C6 0.1(4) . . . . ?
Rh1 C4 C5 C6 -91.1(3) . . . . ?
C3 C4 C5 Rh1 91.2(3) . . . . ?
C1 Rh1 C5 C4 -101.0(3) . . . . ?
C2 Rh1 C5 C4 -65.4(3) . . . . ?
P2 Rh1 C5 C4 95.6(2) . . . . ?
P1 Rh1 C5 C4 -143.5(5) . . . . ?
C4 Rh1 C5 C6 105.6(3) . . . . ?
C1 Rh1 C5 C6 4.7(3) . . . . ?
C2 Rh1 C5 C6 40.2(3) . . . . ?
P2 Rh1 C5 C6 -158.8(2) . . . . ?
P1 Rh1 C5 C6 -37.9(7) . . . . ?
C2 C1 C6 C7 34.7(4) . . . . ?
Rh1 C1 C6 C7 108.3(3) . . . . ?
C2 C1 C6 C5 -67.4(4) . . . . ?
Rh1 C1 C6 C5 6.2(3) . . . . ?
C4 C5 C6 C1 67.6(4) . . . . ?
Rh1 C5 C6 C1 -6.3(3) . . . . ?
C4 C5 C6 C7 -34.9(4) . . . . ?
Rh1 C5 C6 C7 -108.8(3) . . . . ?
C1 C6 C7 C3 -52.5(4) . . . . ?
C5 C6 C7 C3 52.2(4) . . . . ?
C4 C3 C7 C6 -52.5(4) . . . . ?
C2 C3 C7 C6 52.2(4) . . . . ?
C12 P1 C8 C11 -138.6(3) . . . . ?
C15 P1 C8 C11 121.7(3) . . . . ?
Rh1 P1 C8 C11 -8.5(3) . . . . ?
C12 P1 C8 C9 46.0(4) . . . . ?
C15 P1 C8 C9 -53.8(4) . . . . ?
Rh1 P1 C8 C9 176.1(3) . . . . ?
C10 O1 C9 O2 179.8(4) . . . . ?
C10 O1 C9 C8 -0.6(4) . . . . ?
C11 C8 C9 O2 179.8(4) . . . . ?
P1 C8 C9 O2 -4.3(6) . . . . ?
C11 C8 C9 O1 0.3(4) . . . . ?
P1 C8 C9 O1 176.1(3) . . . . ?
C9 O1 C10 O3 -179.4(4) . . . . ?
C9 O1 C10 C11 0.6(4) . . . . ?
C9 C8 C11 C10 0.1(4) . . . . ?
P1 C8 C11 C10 -176.3(2) . . . . ?
C9 C8 C11 P2 -175.7(2) . . . . ?
P1 C8 C11 P2 7.8(4) . . . . ?
O3 C10 C11 C8 179.6(4) . . . . ?
O1 C10 C11 C8 -0.5(4) . . . . ?
O3 C10 C11 P2 -5.3(6) . . . . ?
O1 C10 C11 P2 174.7(3) . . . . ?
C18 P2 C11 C8 -127.1(3) . . . . ?
C21 P2 C11 C8 132.9(3) . . . . ?
Rh1 P2 C11 C8 -3.0(3) . . . . ?
C18 P2 C11 C10 58.2(4) . . . . ?
C21 P2 C11 C10 -41.8(4) . . . . ?
Rh1 P2 C11 C10 -177.7(3) . . . . ?
C8 P1 C12 C16 38.2(4) . . . . ?
C15 P1 C12 C16 143.0(3) . . . . ?
Rh1 P1 C12 C16 -84.0(3) . . . . ?
C8 P1 C12 C13 -90.3(3) . . . . ?
C15 P1 C12 C13 14.6(3) . . . . ?
Rh1 P1 C12 C13 147.6(2) . . . . ?
C16 C12 C13 C14 -167.1(4) . . . . ?
P1 C12 C13 C14 -39.0(4) . . . . ?
C12 C13 C14 C15 52.3(4) . . . . ?
C13 C14 C15 C17 -166.3(4) . . . . ?
C13 C14 C15 P1 -38.7(4) . . . . ?
C8 P1 C15 C17 -107.5(3) . . . . ?
C12 P1 C15 C17 141.4(3) . . . . ?
Rh1 P1 C15 C17 11.0(4) . . . . ?
C8 P1 C15 C14 124.7(3) . . . . ?
C12 P1 C15 C14 13.7(3) . . . . ?
Rh1 P1 C15 C14 -116.8(3) . . . . ?
C11 P2 C18 C22 46.8(4) . . . . ?
C21 P2 C18 C22 152.9(4) . . . . ?
Rh1 P2 C18 C22 -71.9(4) . . . . ?
C11 P2 C18 C19 -85.0(3) . . . . ?
C21 P2 C18 C19 21.1(3) . . . . ?
Rh1 P2 C18 C19 156.3(2) . . . . ?
C22 C18 C19 C20 -171.6(4) . . . . ?
P2 C18 C19 C20 -41.6(4) . . . . ?
C18 C19 C20 C21 47.9(5) . . . . ?
C19 C20 C21 C23 -157.6(4) . . . . ?
C19 C20 C21 P2 -29.9(4) . . . . ?
C11 P2 C21 C23 -118.8(4) . . . . ?
C18 P2 C21 C23 131.1(4) . . . . ?
Rh1 P2 C21 C23 4.4(4) . . . . ?
C11 P2 C21 C20 114.5(3) . . . . ?
C18 P2 C21 C20 4.4(3) . . . . ?
Rh1 P2 C21 C20 -122.3(3) . . . . ?
